data_1557996
loop_
_publ_author_name
'Van Den Broeck, Elias'
'Verbraeken, Bart'
'Dedecker, Karen'
'Cnudde, Pieter'
'Vanduyfhuys, Louis'
'Verstraelen, Toon'
'Van Hecke, Kristof'
'Jerca, Valentin Victor'
'Catak, Saron'
'Hoogenboom, Richard'
'Van Speybroeck, Veronique'

_publ_section_title
;
 Cation&#x2212;\p Interactions Accelerate the Living Cationic Ring-Opening
 Polymerization of Unsaturated 2-Alkyl-2-oxazolines
;
_journal_issue 10
_journal_name_full Macromolecules
_journal_page_first 3832
_journal_page_last 3846
_journal_paper_doi 10.1021/acs.macromol.0c00865
_journal_volume 53
_journal_year 2020
_chemical_formula_moiety 'C7 H9 N O'
_chemical_formula_sum 'C7 H9 N O'
_chemical_formula_weight 123.15
_space_group_crystal_system monoclinic
_space_group_IT_number 14
_space_group_name_Hall '-P 2ybc'
_space_group_name_H-M_alt 'P 1 21/c 1'
_atom_sites_solution_hydrogens geom
_atom_sites_solution_primary direct
_audit_creation_date 2017-03-15
_audit_creation_method
;
Olex2 1.2
(compiled Mar  2 2017 14:02:25 for OlexSys, GUI svn.r5324)
;
_cell_angle_alpha 90
_cell_angle_beta 99.786(6)
_cell_angle_gamma 90
_cell_formula_units_Z 4
_cell_length_a 4.0767(3)
_cell_length_b 15.8073(10)
_cell_length_c 10.3549(7)
_cell_measurement_reflns_used 3298
_cell_measurement_temperature 100.0(1)
_cell_measurement_theta_max 74.3500
_cell_measurement_theta_min 5.1180
_cell_volume 657.58(8)
_computing_cell_refinement 'CrysAlisPro 1.171.38.41 (Rigaku OD, 2015)'
_computing_data_collection 'CrysAlisPro 1.171.38.41 (Rigaku OD, 2015)'
_computing_data_reduction 'CrysAlisPro 1.171.38.41 (Rigaku OD, 2015)'
_computing_molecular_graphics 'Olex2 (Dolomanov et al., 2009)'
_computing_publication_material 'Olex2 (Dolomanov et al., 2009)'
_computing_structure_refinement 'ShelXL (Sheldrick, 2015)'
_computing_structure_solution 'ShelXS (Sheldrick, 2008)'
_diffrn_ambient_environment N~2~
_diffrn_ambient_temperature 100.0(1)
_diffrn_detector 'CCD plate'
_diffrn_detector_area_resol_mean 10.4839
_diffrn_detector_type Atlas
_diffrn_measured_fraction_theta_full 1.000
_diffrn_measured_fraction_theta_max 0.982
_diffrn_measurement_details
;
List of Runs (angles in degrees, time in seconds):

  # Type    Start    End  Width  t~exp~   \w     \q     \k     \f   Frames
--------------------------------------------------------------------------
  1  \w    -83.00  19.00   1.00    1.00    --  -41.80 100.00   7.00  102
  2  \w      2.00  83.00   1.00    1.00    --   41.80-100.00 -97.00   81
  3  \w    101.00 178.00   1.00    4.00    --  109.13 100.00   7.00   77
  4  \w     29.00 112.00   1.00    4.00    --  109.13-100.00 -97.00   83
  5  \w   -114.00 -14.00   1.00    1.00    --  -41.80 -57.00  90.00  100
  6  \w    -70.00  31.00   1.00    1.00    --  -41.80  57.00-120.00  101
  7  \w     26.00 109.00   1.00    4.00    --  109.13 -94.00 -30.00   83
  8  \w     37.00 138.00   1.00    4.00    --  109.13 -61.00  90.00  101
  9  \w     94.00 178.00   1.00    4.00    --  109.13 125.00-180.00   84
 10  \w     83.00 178.00   1.00    4.00    --  109.13  45.00   0.00   95
 11  \w     77.00 178.00   1.00    4.00    --  109.13  77.00 -90.00  101
 12  \w     80.00 178.00   1.00    4.00    --  109.13  61.00  90.00   98
 13  \w   -118.00  -9.00   1.00    1.00    --  -41.80 -77.00   0.00  109
 14  \w   -116.00 -17.00   1.00    1.00    --  -41.80 -38.00 150.00   99
 15  \w      1.00  83.00   1.00    1.00    --   41.80 -99.00 120.00   82
 16  \w     14.00 115.00   1.00    1.00    --   41.80  57.00 -90.00  101
 17  \w     83.00 149.00   1.00    4.00    --  109.13  45.00-120.00   66
 18  \w     80.00 178.00   1.00    4.00    --  109.13  61.00 150.00   98
;
_diffrn_measurement_device 'four-circle diffractometer'
_diffrn_measurement_device_type 'SuperNova, Dual, Cu at zero, Atlas'
_diffrn_measurement_method '\w scans'
_diffrn_orient_matrix_type 'CrysAlisPro convention (1999,Acta A55,543-557)'
_diffrn_orient_matrix_UB_11 -0.2655671000
_diffrn_orient_matrix_UB_12 0.0662565000
_diffrn_orient_matrix_UB_13 0.0185348000
_diffrn_orient_matrix_UB_21 -0.2765657000
_diffrn_orient_matrix_UB_22 -0.0648478000
_diffrn_orient_matrix_UB_23 -0.0470504000
_diffrn_orient_matrix_UB_31 0.0115373000
_diffrn_orient_matrix_UB_32 -0.0299170000
_diffrn_orient_matrix_UB_33 0.1422140000
_diffrn_radiation_monochromator mirror
_diffrn_radiation_probe x-ray
_diffrn_radiation_type CuK\a
_diffrn_radiation_wavelength 1.54184
_diffrn_reflns_av_R_equivalents 0.0505
_diffrn_reflns_av_unetI/netI 0.0265
_diffrn_reflns_Laue_measured_fraction_full 1.000
_diffrn_reflns_Laue_measured_fraction_max 0.982
_diffrn_reflns_limit_h_max 5
_diffrn_reflns_limit_h_min -5
_diffrn_reflns_limit_k_max 19
_diffrn_reflns_limit_k_min -19
_diffrn_reflns_limit_l_max 12
_diffrn_reflns_limit_l_min -11
_diffrn_reflns_number 6186
_diffrn_reflns_point_group_measured_fraction_full 1.000
_diffrn_reflns_point_group_measured_fraction_max 0.982
_diffrn_reflns_theta_full 67.684
_diffrn_reflns_theta_max 75.107
_diffrn_reflns_theta_min 5.159
_diffrn_source 'micro-focus sealed X-ray tube'
_diffrn_source_type 'SuperNova (Cu) X-ray Source'
_exptl_absorpt_coefficient_mu 0.677
_exptl_absorpt_correction_T_max 0.939
_exptl_absorpt_correction_T_min 0.881
_exptl_absorpt_correction_type gaussian
_exptl_absorpt_process_details
;
CrysAlisPro 1.171.38.41 (Rigaku Oxford Diffraction, 2015)
Numerical absorption correction based on gaussian integration over
			a multifaceted crystal model
Empirical absorption correction using spherical harmonics,
 implemented in SCALE3 ABSPACK scaling algorithm.
;
_exptl_crystal_colour 'clear colourless'
_exptl_crystal_colour_lustre clear
_exptl_crystal_colour_primary colourless
_exptl_crystal_density_diffrn 1.244
_exptl_crystal_description block
_exptl_crystal_F_000 264
_exptl_crystal_size_max 0.218
_exptl_crystal_size_mid 0.142
_exptl_crystal_size_min 0.092
_refine_diff_density_max 0.213
_refine_diff_density_min -0.253
_refine_diff_density_rms 0.058
_refine_ls_extinction_method none
_refine_ls_goodness_of_fit_ref 1.084
_refine_ls_hydrogen_treatment constr
_refine_ls_matrix_type full
_refine_ls_number_parameters 82
_refine_ls_number_reflns 1328
_refine_ls_number_restraints 0
_refine_ls_restrained_S_all 1.084
_refine_ls_R_factor_all 0.0559
_refine_ls_R_factor_gt 0.0513
_refine_ls_shift/su_max 0.000
_refine_ls_shift/su_mean 0.000
_refine_ls_structure_factor_coef Fsqd
_refine_ls_weighting_details 'w=1/[\s^2^(Fo^2^)+(0.0886P)^2^+0.1983P] where P=(Fo^2^+2Fc^2^)/3'
_refine_ls_weighting_scheme calc
_refine_ls_wR_factor_gt 0.1387
_refine_ls_wR_factor_ref 0.1455
_reflns_Friedel_coverage 0.000
_reflns_number_gt 1183
_reflns_number_total 1328
_reflns_threshold_expression 'I > 2\s(I)'
_cod_data_source_file ma0c00865_si_002.cif
_cod_data_source_block rh074
_cod_depositor_comments
;Adding full bibliography for 1557996.cif.

 Adding full bibliography for 1557996.cif.
;
_cod_database_code 1557996
_shelxl_version_number 2013-4
_chemical_oxdiff_formula 'C7 H9 N O'
_shelx_space_group_comment
;
The symmetry employed for this shelxl refinement is uniquely defined
by the following loop, which should always be used as a source of
symmetry information in preference to the above space-group names.
They are only intended as comments.
;
_reflns_odcompleteness_completeness 100.00
_reflns_odcompleteness_iscentric 1
_reflns_odcompleteness_theta 66.97
_olex2_refinement_description
;
1. Fixed Uiso
 At 1.2 times of:
  All C(H) groups, All C(H,H) groups
2.a Secondary CH2 refined with riding coordinates:
 C2(H2A,H2B), C3(H3A,H3B), C4(H4A,H4B), C5(H5A,H5B)
2.b :
 C7(H7)
;
_olex2_exptl_crystal_mounting_method 'mounted on a nylon loop'
_olex2_submission_special_instructions 'No special instructions were received'
_oxdiff_exptl_absorpt_empirical_details
;
Empirical correction (ABSPACK) includes:
- Absorption correction using spherical harmonics
- Frame scaling
- Detector area scaling
;
_oxdiff_exptl_absorpt_empirical_full_max 2.463
_oxdiff_exptl_absorpt_empirical_full_min 0.706

loop_
_space_group_symop_operation_xyz
'x, y, z'
'-x, y+1/2, -z+1/2'
'-x, -y, -z'
'x, -y-1/2, z-1/2'

loop_
_atom_site_label
_atom_site_type_symbol
_atom_site_fract_x
_atom_site_fract_y
_atom_site_fract_z
_atom_site_U_iso_or_equiv
_atom_site_adp_type
_atom_site_occupancy
_atom_site_site_symmetry_order
_atom_site_calc_flag
_atom_site_refinement_flags_posn
_atom_site_refinement_flags_adp
_atom_site_refinement_flags_occupancy
_atom_site_disorder_assembly
_atom_site_disorder_group
O1 O 0.1044(3) 0.45390(6) 0.85096(10) 0.0254(3) Uani 1 1 d . . . . .
N1 N -0.0685(3) 0.54502(7) 0.68488(12) 0.0214(3) Uani 1 1 d . . . . .
C1 C 0.0976(3) 0.53318(8) 0.79890(14) 0.0190(3) Uani 1 1 d . . . . .
C2 C -0.0980(4) 0.40125(9) 0.75344(13) 0.0226(4) Uani 1 1 d . . . . .
H2A H -0.2879 0.3765 0.7885 0.027 Uiso 1 1 calc R . . . .
H2B H 0.0358 0.3550 0.7242 0.027 Uiso 1 1 calc R . . . .
C3 C -0.2191(4) 0.46273(9) 0.64072(14) 0.0217(4) Uani 1 1 d . . . . .
H3A H -0.1444 0.4441 0.5592 0.026 Uiso 1 1 calc R . . . .
H3B H -0.4651 0.4666 0.6244 0.026 Uiso 1 1 calc R . . . .
C4 C 0.2887(4) 0.59658(9) 0.88724(14) 0.0226(4) Uani 1 1 d . . . . .
H4A H 0.5113 0.5731 0.9220 0.027 Uiso 1 1 calc R . . . .
H4B H 0.1729 0.6067 0.9625 0.027 Uiso 1 1 calc R . . . .
C5 C 0.3314(4) 0.68072(9) 0.82017(14) 0.0226(4) Uani 1 1 d . . . . .
H5A H 0.4507 0.6712 0.7458 0.027 Uiso 1 1 calc R . . . .
H5B H 0.1096 0.7045 0.7849 0.027 Uiso 1 1 calc R . . . .
C6 C 0.5185(4) 0.74144(9) 0.91179(14) 0.0231(4) Uani 1 1 d . . . . .
C7 C 0.6693(4) 0.78980(9) 0.98751(15) 0.0254(4) Uani 1 1 d . . . . .
H7 H 0.7898 0.8284 1.0480 0.030 Uiso 1 1 calc R . . . .

loop_
_atom_site_aniso_label
_atom_site_aniso_U_11
_atom_site_aniso_U_22
_atom_site_aniso_U_33
_atom_site_aniso_U_23
_atom_site_aniso_U_13
_atom_site_aniso_U_12
O1 0.0337(6) 0.0203(5) 0.0193(6) 0.0032(4) -0.0041(4) -0.0041(4)
N1 0.0249(6) 0.0207(6) 0.0173(6) 0.0000(4) -0.0001(5) 0.0003(4)
C1 0.0206(7) 0.0191(7) 0.0176(7) 0.0019(5) 0.0039(5) 0.0012(5)
C2 0.0274(7) 0.0208(7) 0.0185(7) -0.0016(5) 0.0012(6) -0.0031(5)
C3 0.0235(7) 0.0227(7) 0.0182(7) -0.0016(5) 0.0016(5) -0.0014(5)
C4 0.0252(7) 0.0241(7) 0.0173(7) 0.0009(5) 0.0004(5) -0.0031(5)
C5 0.0265(7) 0.0216(7) 0.0189(7) -0.0008(5) 0.0015(5) -0.0013(5)
C6 0.0252(7) 0.0225(7) 0.0218(7) 0.0031(6) 0.0042(6) 0.0010(5)
C7 0.0279(8) 0.0252(7) 0.0223(7) -0.0005(5) 0.0022(6) -0.0033(5)

loop_
_atom_type_symbol
_atom_type_description
_atom_type_scat_dispersion_real
_atom_type_scat_dispersion_imag
_atom_type_scat_source
C C 0.0181 0.0091 'International Tables Vol C Tables 4.2.6.8 and 6.1.1.4'
H H 0.0000 0.0000 'International Tables Vol C Tables 4.2.6.8 and 6.1.1.4'
N N 0.0311 0.0180 'International Tables Vol C Tables 4.2.6.8 and 6.1.1.4'
O O 0.0492 0.0322 'International Tables Vol C Tables 4.2.6.8 and 6.1.1.4'

loop_
_exptl_crystal_face_index_h
_exptl_crystal_face_index_k
_exptl_crystal_face_index_l
_exptl_crystal_face_perp_dist
1 -7 -4 0.0689
0 -6 5 0.0752
-2 5 3 0.0482
-2 2 6 0.0395
-1 8 4 0.0203
0 2 -7 0.0916
-1 10 -1 0.0550
-1 1 7 0.0469
2 -1 -6 0.0569
2 -3 -4 0.0572
2 6 -3 0.0423
1 4 5 0.0561
0 -8 -4 0.0816
0 -10 -2 0.0837
-3 -1 3 0.0623
3 1 -3 0.0491
-1 -7 -3 0.0974

loop_
_geom_angle_atom_site_label_1
_geom_angle_atom_site_label_2
_geom_angle_atom_site_label_3
_geom_angle
_geom_angle_site_symmetry_1
_geom_angle_site_symmetry_3
_geom_angle_publ_flag
C1 O1 C2 106.32(10) . . ?
C1 N1 C3 106.60(11) . . ?
O1 C1 C4 113.81(12) . . ?
N1 C1 O1 118.33(12) . . ?
N1 C1 C4 127.85(13) . . ?
O1 C2 C3 103.73(11) . . ?
N1 C3 C2 105.02(11) . . ?
C1 C4 C5 113.38(11) . . ?
C6 C5 C4 111.28(11) . . ?
C7 C6 C5 178.99(15) . . ?

loop_
_geom_bond_atom_site_label_1
_geom_bond_atom_site_label_2
_geom_bond_distance
_geom_bond_site_symmetry_2
_geom_bond_publ_flag
O1 C1 1.3627(16) . ?
O1 C2 1.4525(16) . ?
N1 C1 1.2713(19) . ?
N1 C3 1.4775(18) . ?
C1 C4 1.4850(19) . ?
C2 C3 1.5345(19) . ?
C4 C5 1.5241(19) . ?
C5 C6 1.4687(19) . ?
C6 C7 1.189(2) . ?

loop_
_exptl_oxdiff_crystal_face_indexfrac_h
_exptl_oxdiff_crystal_face_indexfrac_k
_exptl_oxdiff_crystal_face_indexfrac_l
_exptl_oxdiff_crystal_face_x
_exptl_oxdiff_crystal_face_y
_exptl_oxdiff_crystal_face_z
1.0013 -7.0008 -4.0020 -0.8039 0.3654 -0.3481
0.0010 -5.9919 4.9902 -0.3048 0.1535 0.8889
-2.0016 4.9976 2.9993 0.9183 0.0884 0.2539
-2.0011 2.0023 5.9940 0.7752 0.1416 0.7694
-1.0014 8.0006 4.0030 0.8702 -0.4302 0.3184
-0.0005 1.9903 -6.9925 0.0024 0.2001 -1.0540
-1.0019 9.9935 -0.9911 0.9098 -0.3243 -0.4515
-1.0004 1.0064 6.9938 0.4620 -0.1176 0.9530
2.0010 -1.0026 -5.9930 -0.7089 -0.2064 -0.7992
2.0013 -2.9994 -3.9965 -0.8043 -0.1710 -0.4555
2.0002 5.9994 -2.9886 -0.1891 -0.8016 -0.5814
1.0002 4.0079 5.0015 0.0926 -0.7719 0.6029
0.0009 -8.0030 -4.0046 -0.6047 0.7072 -0.3301
0.0012 -9.9999 -2.0081 -0.7001 0.7426 0.0136
-3.0014 -1.0033 2.9919 0.7861 0.7544 0.4209
3.0014 1.0033 -2.9919 -0.7861 -0.7544 -0.4209
-0.9998 -7.0045 -3.0060 -0.2543 0.8722 -0.2295
